data_4066363
loop_
_publ_author_name
'Volpe, Emily C.'
'Manke, David R.'
'Bartholomew, Erika R.'
'Wolczanski, Peter T.'
'Lobkovsky, Emil B.'

_publ_section_title
;
 Aryl&#x2212;Oxazoline Chelates of First-Row Transition Metals: Structures
 of {\k-C,N-(o-C6H4)CMe2(COCH2CMe2N)}FeCl(py) and
 [(\k-C,N-(o-C6H4)CMe2(COCH2CMe2N)}Cr(\m-Cl)]2&#x2021;
;
_journal_issue 24
_journal_name_full Organometallics
_journal_page_first 6642
_journal_paper_doi 10.1021/om100420z
_journal_volume 29
_journal_year 2010
_chemical_formula_sum 'C50 H72 Br2 Fe2 Li N3 O7'
_chemical_formula_weight 1105.57
_chemical_name_common 5-Fe2Li
_chemical_name_systematic
;

 ?

;
_space_group_IT_number 2
_symmetry_cell_setting triclinic
_symmetry_space_group_name_Hall '-P 1'
_symmetry_space_group_name_H-M 'P -1'
_atom_sites_solution_hydrogens geom
_atom_sites_solution_primary direct
_atom_sites_solution_secondary difmap
_audit_creation_method SHELXL-97
_cell_angle_alpha 68.213(3)
_cell_angle_beta 84.999(4)
_cell_angle_gamma 75.078(4)
_cell_formula_units_Z 2
_cell_length_a 13.7059(10)
_cell_length_b 14.3972(10)
_cell_length_c 15.3609(11)
_cell_measurement_reflns_used 6714
_cell_measurement_temperature 173(2)
_cell_measurement_theta_max 21.37
_cell_measurement_theta_min 2.45
_cell_volume 2719.6(3)
_computing_cell_refinement 'Bruker SAINT+'
_computing_data_collection 'Bruker APEX2'
_computing_data_reduction 'Bruker SAINT+'
_computing_molecular_graphics 'Bruker SHELXTL'
_computing_publication_material 'Bruker SHELXTL'
_computing_structure_refinement 'SHELXL-97 (Sheldrick, 1997)'
_computing_structure_solution 'SHELXS-97 (Sheldrick, 1990)'
_diffrn_ambient_temperature 173(2)
_diffrn_measured_fraction_theta_full 0.991
_diffrn_measured_fraction_theta_max 0.991
_diffrn_measurement_device_type 'Bruker X8 APEX II diffractometer'
_diffrn_measurement_method 'phi and omega scans'
_diffrn_radiation_monochromator graphite
_diffrn_radiation_source 'fine-focus sealed tube'
_diffrn_radiation_type MoK\a
_diffrn_radiation_wavelength 0.71073
_diffrn_reflns_av_R_equivalents 0.0764
_diffrn_reflns_av_sigmaI/netI 0.0929
_diffrn_reflns_limit_h_max 18
_diffrn_reflns_limit_h_min -18
_diffrn_reflns_limit_k_max 19
_diffrn_reflns_limit_k_min -13
_diffrn_reflns_limit_l_max 20
_diffrn_reflns_limit_l_min -17
_diffrn_reflns_number 57092
_diffrn_reflns_theta_full 28.43
_diffrn_reflns_theta_max 28.43
_diffrn_reflns_theta_min 1.54
_exptl_absorpt_coefficient_mu 2.051
_exptl_absorpt_correction_T_max 0.9505
_exptl_absorpt_correction_T_min 0.8212
_exptl_absorpt_correction_type multi-scan
_exptl_absorpt_process_details SADABS
_exptl_crystal_colour orange
_exptl_crystal_density_diffrn 1.350
_exptl_crystal_density_method 'not measured'
_exptl_crystal_description plate
_exptl_crystal_F_000 1148
_exptl_crystal_size_max 0.10
_exptl_crystal_size_mid 0.10
_exptl_crystal_size_min 0.03
_refine_diff_density_max 3.409
_refine_diff_density_min -0.853
_refine_diff_density_rms 0.127
_refine_ls_extinction_method none
_refine_ls_goodness_of_fit_ref 1.037
_refine_ls_hydrogen_treatment riding
_refine_ls_matrix_type full
_refine_ls_number_parameters 625
_refine_ls_number_reflns 13571
_refine_ls_number_restraints 177
_refine_ls_restrained_S_all 1.035
_refine_ls_R_factor_all 0.1196
_refine_ls_R_factor_gt 0.0639
_refine_ls_shift/su_max 0.525
_refine_ls_shift/su_mean 0.013
_refine_ls_structure_factor_coef Fsqd
_refine_ls_weighting_details 'calc w=1/[\s^2^(Fo^2^)+(0.1000P)^2^+3.0822P] where P=(Fo^2^+2Fc^2^)/3'
_refine_ls_weighting_scheme calc
_refine_ls_wR_factor_gt 0.1732
_refine_ls_wR_factor_ref 0.2031
_reflns_number_gt 8050
_reflns_number_total 13571
_reflns_threshold_expression >2sigma(I)
_cod_data_source_file om100420z_si_002.cif
_cod_data_source_block ev3
_cod_depositor_comments
;
The following automatic conversions were performed:

'_symmetry_cell_setting' value 'Triclinic' changed to 'triclinic'
according to /home/saulius/struct/CIF-dictionaries/cif_core.dic
dictionary named 'cif_core.dic' version 2.4.1 from 2010-06-29.

Automatic conversion script
Id: cif_fix_values 1715 2011-07-08 13:25:40Z adriana 
;
_cod_original_sg_symbol_H-M P-1
_cod_database_code 4066363

loop_
_symmetry_equiv_pos_as_xyz
'x, y, z'
'-x, -y, -z'

loop_
_atom_site_label
_atom_site_type_symbol
_atom_site_fract_x
_atom_site_fract_y
_atom_site_fract_z
_atom_site_U_iso_or_equiv
_atom_site_adp_type
_atom_site_occupancy
_atom_site_symmetry_multiplicity
_atom_site_calc_flag
_atom_site_refinement_flags
_atom_site_disorder_assembly
_atom_site_disorder_group
Br1 Br -0.50229(3) 0.25991(3) 0.31286(3) 0.03716(11) Uani 1 1 d . . .
Br2 Br -0.06516(3) -0.14019(3) 0.34670(3) 0.03586(11) Uani 1 1 d . . .
Fe1 Fe -0.32731(4) 0.23497(4) 0.26832(4) 0.02195(12) Uani 1 1 d . . .
Fe2 Fe -0.21141(4) -0.00382(4) 0.26705(4) 0.02339(13) Uani 1 1 d . A .
O1 O -0.29659(19) 0.28236(19) 0.13785(17) 0.0247(6) Uani 1 1 d . A .
O2 O -0.2527(2) 0.08797(18) 0.33525(18) 0.0270(6) Uani 1 1 d . . .
O3 O -0.2055(2) 0.0595(2) 0.13249(19) 0.0323(7) Uani 1 1 d . A .
N1 N -0.2596(2) 0.2963(2) -0.0463(2) 0.0235(7) Uani 1 1 d . A .
N2 N -0.2339(2) 0.2583(2) 0.3579(2) 0.0218(7) Uani 1 1 d . . .
N3 N -0.3067(2) -0.0807(2) 0.2330(2) 0.0227(7) Uani 1 1 d . . .
C1 C -0.3791(3) 0.3093(3) 0.0771(3) 0.0279(9) Uani 1 1 d . A .
H1B H -0.4366 0.3556 0.0958 0.033 Uiso 1 1 calc R . .
H1C H -0.4000 0.2462 0.0837 0.033 Uiso 1 1 calc R . .
C2 C -0.3543(3) 0.3631(3) -0.0254(3) 0.0264(9) Uani 1 1 d . . .
C3 C -0.2282(3) 0.3178(3) -0.1295(3) 0.0262(9) Uani 1 1 d . . .
C4 C -0.2560(3) 0.3940(3) -0.2265(3) 0.0248(9) Uani 1 1 d . . .
C5 C -0.3202(3) 0.4838(3) -0.2824(3) 0.0312(10) Uani 1 1 d . . .
H5A H -0.3720 0.5239 -0.2568 0.037 Uiso 1 1 calc R . .
C6 C -0.3047(3) 0.5120(3) -0.3781(3) 0.0321(10) Uani 1 1 d . . .
H6A H -0.3483 0.5722 -0.4195 0.038 Uiso 1 1 calc R . .
C7 C -0.2268(3) 0.4544(3) -0.4154(3) 0.0304(10) Uani 1 1 d . . .
H7A H -0.2180 0.4772 -0.4814 0.036 Uiso 1 1 calc R . .
C8 C -0.1619(3) 0.3652(3) -0.3591(3) 0.0263(9) Uani 1 1 d . . .
H8A H -0.1094 0.3253 -0.3843 0.032 Uiso 1 1 calc R . .
C9 C -0.1781(3) 0.3378(3) -0.2644(3) 0.0214(8) Uani 1 1 d . . .
C10 C -0.1373(3) 0.2575(3) -0.1697(3) 0.0281(10) Uani 1 1 d . . .
C11 C -0.3350(4) 0.4682(3) -0.0407(3) 0.0359(11) Uani 1 1 d . . .
H11A H -0.2767 0.4584 -0.0029 0.054 Uiso 1 1 calc R . .
H11B H -0.3947 0.5108 -0.0219 0.054 Uiso 1 1 calc R . .
H11C H -0.3214 0.5025 -0.1072 0.054 Uiso 1 1 calc R . .
C12 C -0.4438(3) 0.3713(4) -0.0838(3) 0.0377(11) Uani 1 1 d . . .
H12A H -0.4350 0.4126 -0.1496 0.057 Uiso 1 1 calc R . .
H12B H -0.5067 0.4043 -0.0604 0.057 Uiso 1 1 calc R . .
H12C H -0.4467 0.3021 -0.0785 0.057 Uiso 1 1 calc R . .
C13 C -0.1406(4) 0.1469(3) -0.1535(3) 0.0436(13) Uani 1 1 d . . .
H13A H -0.0932 0.1213 -0.1958 0.065 Uiso 1 1 calc R . .
H13B H -0.2091 0.1458 -0.1661 0.065 Uiso 1 1 calc R . .
H13C H -0.1218 0.1029 -0.0884 0.065 Uiso 1 1 calc R . .
C14 C -0.0345(3) 0.2633(4) -0.1438(3) 0.0403(12) Uani 1 1 d . . .
H14A H 0.0172 0.2408 -0.1849 0.060 Uiso 1 1 calc R . .
H14B H -0.0181 0.2182 -0.0784 0.060 Uiso 1 1 calc R . .
H14C H -0.0367 0.3345 -0.1515 0.060 Uiso 1 1 calc R . .
C15 C -0.2217(3) 0.0763(3) 0.4244(3) 0.0277(9) Uani 1 1 d . . .
H15A H -0.1758 0.0072 0.4531 0.033 Uiso 1 1 calc R . .
H15B H -0.2815 0.0809 0.4652 0.033 Uiso 1 1 calc R . .
C16 C -0.1676(3) 0.1588(3) 0.4189(3) 0.0243(9) Uani 1 1 d . . .
C17 C -0.2185(3) 0.3443(3) 0.3483(3) 0.0248(9) Uani 1 1 d . . .
C18 C -0.1416(3) 0.3876(3) 0.3745(3) 0.0245(9) Uani 1 1 d . . .
C19 C -0.0504(3) 0.3684(3) 0.4169(3) 0.0298(9) Uani 1 1 d . . .
H19A H -0.0117 0.3002 0.4486 0.036 Uiso 1 1 calc R . .
C20 C -0.0180(3) 0.4546(3) 0.4106(3) 0.0381(10) Uani 1 1 d . . .
H20A H 0.0453 0.4449 0.4378 0.046 Uiso 1 1 calc R . .
C21 C -0.0750(4) 0.5545(3) 0.3659(3) 0.0422(11) Uani 1 1 d . . .
H21A H -0.0506 0.6112 0.3642 0.051 Uiso 1 1 calc R . .
C22 C -0.1672(4) 0.5728(3) 0.3235(3) 0.0397(11) Uani 1 1 d . . .
H22A H -0.2065 0.6409 0.2926 0.048 Uiso 1 1 calc R . .
C23 C -0.1988(3) 0.4878(3) 0.3285(3) 0.0292(9) Uani 1 1 d . . .
C24 C -0.2830(3) 0.4554(3) 0.2976(3) 0.0309(10) Uani 1 1 d . . .
C25 C -0.1604(3) 0.1568(3) 0.5176(3) 0.0319(10) Uani 1 1 d . . .
H25A H -0.1165 0.2007 0.5179 0.048 Uiso 1 1 calc R . .
H25B H -0.1322 0.0860 0.5598 0.048 Uiso 1 1 calc R . .
H25C H -0.2279 0.1826 0.5389 0.048 Uiso 1 1 calc R . .
C26 C -0.0645(3) 0.1400(3) 0.3730(3) 0.0312(10) Uani 1 1 d . . .
H26A H -0.0730 0.1350 0.3123 0.047 Uiso 1 1 calc R . .
H26B H -0.0207 0.0756 0.4137 0.047 Uiso 1 1 calc R . .
H26C H -0.0338 0.1974 0.3635 0.047 Uiso 1 1 calc R . .
C27 C -0.2951(4) 0.4888(3) 0.1927(3) 0.0472(13) Uani 1 1 d . . .
H27A H -0.3403 0.4528 0.1793 0.071 Uiso 1 1 calc R . .
H27B H -0.2290 0.4718 0.1648 0.071 Uiso 1 1 calc R . .
H27C H -0.3239 0.5634 0.1660 0.071 Uiso 1 1 calc R . .
C28 C -0.3829(4) 0.4776(4) 0.3461(4) 0.0479(13) Uani 1 1 d . . .
H28A H -0.4154 0.5514 0.3194 0.072 Uiso 1 1 calc R . .
H28B H -0.3709 0.4575 0.4133 0.072 Uiso 1 1 calc R . .
H28C H -0.4271 0.4381 0.3368 0.072 Uiso 1 1 calc R . .
C29 C -0.2109(3) -0.0137(3) 0.0948(3) 0.0351(10) Uani 1 1 d . . .
H29A H -0.1483 -0.0696 0.1111 0.042 Uiso 1 1 calc R . .
H29B H -0.2151 0.0192 0.0256 0.042 Uiso 1 1 calc R . .
C30 C -0.3019(3) -0.0606(3) 0.1303(3) 0.0289(9) Uani 1 1 d . . .
C31 C -0.3687(3) -0.1282(3) 0.2854(3) 0.0251(9) Uani 1 1 d . . .
C32 C -0.4512(3) -0.1777(3) 0.2815(3) 0.0322(10) Uani 1 1 d . . .
C33 C -0.5087(3) -0.2007(3) 0.2255(4) 0.0444(12) Uani 1 1 d . . .
H33A H -0.4991 -0.1830 0.1599 0.053 Uiso 1 1 calc R . .
C34 C -0.5820(4) -0.2521(4) 0.2743(4) 0.0531(13) Uani 1 1 d . . .
H34A H -0.6243 -0.2694 0.2399 0.064 Uiso 1 1 calc R . .
C35 C -0.5959(4) -0.2787(4) 0.3687(4) 0.0568(14) Uani 1 1 d . . .
H35A H -0.6460 -0.3152 0.3976 0.068 Uiso 1 1 calc R . .
C36 C -0.5395(3) -0.2543(3) 0.4236(4) 0.0465(13) Uani 1 1 d . . .
H36A H -0.5497 -0.2717 0.4892 0.056 Uiso 1 1 calc R . .
C37 C -0.4673(3) -0.2028(3) 0.3766(3) 0.0338(10) Uani 1 1 d . . .
C38 C -0.3872(3) -0.1538(3) 0.3920(3) 0.0301(9) Uani 1 1 d . . .
C39 C -0.3985(4) 0.0169(4) 0.0834(3) 0.0458(13) Uani 1 1 d . . .
H39A H -0.4565 -0.0128 0.1078 0.069 Uiso 1 1 calc R . .
H39B H -0.3943 0.0334 0.0155 0.069 Uiso 1 1 calc R . .
H39C H -0.4066 0.0800 0.0967 0.069 Uiso 1 1 calc R . .
C40 C -0.2824(4) -0.1593(3) 0.1093(3) 0.0435(12) Uani 1 1 d . . .
H40A H -0.2230 -0.2089 0.1449 0.065 Uiso 1 1 calc R . .
H40B H -0.2703 -0.1435 0.0421 0.065 Uiso 1 1 calc R . .
H40C H -0.3413 -0.1889 0.1274 0.065 Uiso 1 1 calc R . .
C41 C -0.2983(4) -0.2272(3) 0.4535(3) 0.0399(12) Uani 1 1 d . . .
H41A H -0.2433 -0.1925 0.4451 0.060 Uiso 1 1 calc R . .
H41B H -0.2750 -0.2881 0.4360 0.060 Uiso 1 1 calc R . .
H41C H -0.3189 -0.2484 0.5193 0.060 Uiso 1 1 calc R . .
C42 C -0.4311(4) -0.0595(3) 0.4191(3) 0.0406(11) Uani 1 1 d . . .
H42A H -0.4551 -0.0817 0.4838 0.061 Uiso 1 1 calc R . .
H42B H -0.4875 -0.0137 0.3769 0.061 Uiso 1 1 calc R . .
H42C H -0.3787 -0.0225 0.4139 0.061 Uiso 1 1 calc R . .
Li1 Li -0.1908(5) 0.1983(4) 0.0845(4) 0.021 Uani 1 1 d . . .
O1S O 0.2006(4) 0.0973(4) 0.3068(5) 0.1217(19) Uani 1 1 d U . .
O2S O 0.2697(8) 0.1856(7) 0.1247(7) 0.211(4) Uani 1 1 d U . .
C1S C 0.2280(7) 0.1588(8) 0.3498(7) 0.154(3) Uani 1 1 d U . .
H1SA H 0.1680 0.1912 0.3774 0.231 Uiso 1 1 calc R . .
H1SB H 0.2563 0.2124 0.3027 0.231 Uiso 1 1 calc R . .
H1SC H 0.2785 0.1154 0.3991 0.231 Uiso 1 1 calc R . .
C2S C 0.2731(6) 0.0390(7) 0.2623(8) 0.129(3) Uani 1 1 d U . .
H2SA H 0.3171 -0.0199 0.3106 0.155 Uiso 1 1 calc R . .
H2SB H 0.2377 0.0110 0.2280 0.155 Uiso 1 1 calc R . .
C3S C 0.3312(12) 0.0981(13) 0.2013(13) 0.260(8) Uani 1 1 d U . .
H3SA H 0.3825 0.0546 0.1739 0.312 Uiso 1 1 calc R . .
H3SB H 0.3672 0.1254 0.2359 0.312 Uiso 1 1 calc R . .
C4S C 0.3104(15) 0.2712(11) 0.0631(12) 0.310(9) Uani 1 1 d U . .
H4SA H 0.2591 0.3199 0.0164 0.465 Uiso 1 1 calc R . .
H4SB H 0.3700 0.2449 0.0310 0.465 Uiso 1 1 calc R . .
H4SC H 0.3296 0.3064 0.1002 0.465 Uiso 1 1 calc R . .
O4 O -0.0502(4) 0.2038(5) 0.1013(4) 0.056(3) Uani 0.456(4) 1 d PGU A 1
O5 O 0.0937(6) 0.3117(6) 0.0263(6) 0.110(4) Uani 0.456(4) 1 d PGU A 1
C43 C 0.0247(5) 0.1227(6) 0.1185(6) 0.041(3) Uani 0.456(4) 1 d PGU A 1
H43A H 0.0873 0.1408 0.1248 0.061 Uiso 0.456(4) 1 calc PR A 1
H43B H 0.0311 0.0972 0.0668 0.061 Uiso 0.456(4) 1 calc PR A 1
H43C H 0.0122 0.0689 0.1769 0.061 Uiso 0.456(4) 1 calc PR A 1
C44 C -0.0273(4) 0.2809(5) 0.0898(4) 0.049(2) Uani 0.456(4) 1 d PGU A 1
C45 C -0.0032(5) 0.3482(5) 0.0402(5) 0.069(3) Uani 0.456(4) 1 d PGU A 1
H45A H -0.0120 0.4026 0.0671 0.082 Uiso 0.456(4) 1 calc PR A 1
H45B H -0.0421 0.3771 -0.0192 0.082 Uiso 0.456(4) 1 calc PR A 1
C46 C 0.1442(9) 0.3774(9) -0.0386(9) 0.120(6) Uani 0.456(4) 1 d PGU A 1
H46A H 0.2146 0.3406 -0.0417 0.180 Uiso 0.456(4) 1 calc PR A 1
H46B H 0.1423 0.4361 -0.0201 0.180 Uiso 0.456(4) 1 calc PR A 1
H46F H 0.1119 0.4024 -0.1002 0.180 Uiso 0.456(4) 1 calc PR A 1
O4' O -0.0603(3) 0.1982(3) 0.1146(3) 0.0272(15) Uani 0.544(4) 1 d PGU A 2
O5' O 0.0540(4) 0.4042(4) 0.1136(4) 0.077(2) Uani 0.544(4) 1 d PGU A 2
C43' C 0.0166(4) 0.1060(4) 0.1378(4) 0.037(3) Uani 0.544(4) 1 d PGU A 2
H43D H 0.0794 0.1188 0.1515 0.055 Uiso 0.544(4) 1 calc PR A 2
H43E H 0.0271 0.0820 0.0850 0.055 Uiso 0.544(4) 1 calc PR A 2
H43F H -0.0033 0.0533 0.1931 0.055 Uiso 0.544(4) 1 calc PR A 2
C44' C -0.0442(3) 0.2771(3) 0.1296(3) 0.051(2) Uani 0.544(4) 1 d PGU A 2
C45' C 0.0122(3) 0.3128(3) 0.1580(3) 0.061(2) Uani 0.544(4) 1 d PGU A 2
H45C H 0.0725 0.2549 0.1808 0.073 Uiso 0.544(4) 1 calc PR A 2
H45D H -0.0212 0.3221 0.2150 0.073 Uiso 0.544(4) 1 calc PR A 2
C46' C 0.0989(6) 0.4275(5) 0.1951(6) 0.054(2) Uani 0.544(4) 1 d PGU A 2
H46C H 0.1270 0.4881 0.1668 0.081 Uiso 0.544(4) 1 calc PR A 2
H46D H 0.1521 0.3678 0.2297 0.081 Uiso 0.544(4) 1 calc PR A 2
H46E H 0.0447 0.4409 0.2381 0.081 Uiso 0.544(4) 1 calc PR A 2

loop_
_atom_site_aniso_label
_atom_site_aniso_U_11
_atom_site_aniso_U_22
_atom_site_aniso_U_33
_atom_site_aniso_U_23
_atom_site_aniso_U_13
_atom_site_aniso_U_12
Br1 0.0262(2) 0.0391(2) 0.0437(2) -0.01437(19) 0.00566(18) -0.00658(17)
Br2 0.0271(2) 0.0381(2) 0.0374(2) -0.01389(18) -0.00610(17) 0.00282(17)
Fe1 0.0229(3) 0.0238(2) 0.0187(3) -0.0077(2) -0.0028(2) -0.0040(2)
Fe2 0.0253(3) 0.0229(2) 0.0242(3) -0.0097(2) -0.0018(2) -0.0072(2)
O1 0.0242(13) 0.0304(13) 0.0167(12) -0.0077(10) -0.0017(10) -0.0028(11)
O2 0.0343(14) 0.0200(11) 0.0271(13) -0.0096(10) -0.0097(11) -0.0026(11)
O3 0.0459(16) 0.0269(13) 0.0256(14) -0.0060(11) -0.0013(12) -0.0158(12)
N1 0.0229(15) 0.0255(15) 0.0217(15) -0.0100(12) 0.0010(13) -0.0034(13)
N2 0.0229(15) 0.0219(14) 0.0227(15) -0.0107(12) -0.0015(12) -0.0042(12)
N3 0.0237(15) 0.0215(14) 0.0250(16) -0.0103(12) -0.0002(13) -0.0061(12)
C1 0.0266(19) 0.0326(19) 0.0230(19) -0.0106(16) 0.0022(16) -0.0043(16)
C2 0.0225(18) 0.0308(19) 0.0208(18) -0.0104(15) -0.0029(15) 0.0049(16)
C3 0.0261(19) 0.0232(17) 0.028(2) -0.0119(15) 0.0012(16) 0.0006(15)
C4 0.0284(19) 0.0246(17) 0.0217(19) -0.0082(15) 0.0003(15) -0.0070(15)
C5 0.032(2) 0.0273(19) 0.030(2) -0.0095(17) 0.0028(17) -0.0023(17)
C6 0.038(2) 0.0246(19) 0.027(2) -0.0021(16) -0.0057(18) -0.0050(17)
C7 0.039(2) 0.033(2) 0.0186(19) -0.0034(16) -0.0007(17) -0.0166(18)
C8 0.0256(19) 0.0313(18) 0.0248(19) -0.0119(15) 0.0049(15) -0.0109(16)
C9 0.0199(17) 0.0215(16) 0.0229(18) -0.0078(14) 0.0009(14) -0.0060(14)
C10 0.027(2) 0.0260(19) 0.0223(19) -0.0039(16) 0.0027(16) -0.0004(16)
C11 0.045(3) 0.030(2) 0.031(2) -0.0150(17) 0.0033(19) -0.0010(19)
C12 0.026(2) 0.055(3) 0.028(2) -0.0187(19) -0.0056(17) 0.005(2)
C13 0.053(3) 0.0207(19) 0.049(3) -0.0141(18) 0.018(2) 0.001(2)
C14 0.025(2) 0.057(3) 0.031(2) -0.015(2) 0.0013(18) 0.000(2)
C15 0.036(2) 0.0248(18) 0.0221(19) -0.0071(15) -0.0042(16) -0.0079(16)
C16 0.0225(18) 0.0255(17) 0.0243(19) -0.0101(15) -0.0037(15) -0.0022(15)
C17 0.0238(18) 0.0311(18) 0.0208(18) -0.0122(15) -0.0022(15) -0.0041(16)
C18 0.0283(19) 0.0251(17) 0.0232(19) -0.0091(15) 0.0021(15) -0.0118(15)
C19 0.030(2) 0.037(2) 0.025(2) -0.0135(16) 0.0003(16) -0.0105(17)
C20 0.037(2) 0.056(2) 0.034(2) -0.0238(19) 0.0034(18) -0.023(2)
C21 0.065(3) 0.044(2) 0.032(2) -0.0189(18) 0.008(2) -0.033(2)
C22 0.065(3) 0.0286(19) 0.032(2) -0.0106(17) 0.004(2) -0.024(2)
C23 0.039(2) 0.0302(18) 0.0225(19) -0.0111(15) -0.0016(17) -0.0129(17)
C24 0.041(2) 0.0213(17) 0.032(2) -0.0099(16) -0.0100(18) -0.0061(17)
C25 0.040(2) 0.0312(19) 0.026(2) -0.0100(16) -0.0090(18) -0.0090(18)
C26 0.028(2) 0.0297(19) 0.035(2) -0.0132(17) 0.0007(17) -0.0027(17)
C27 0.068(3) 0.031(2) 0.041(3) -0.0124(19) -0.026(2) -0.001(2)
C28 0.035(2) 0.037(2) 0.071(3) -0.024(2) -0.005(2) 0.002(2)
C29 0.047(2) 0.036(2) 0.027(2) -0.0146(17) 0.0062(19) -0.0168(19)
C30 0.042(2) 0.0300(18) 0.0171(18) -0.0087(15) -0.0022(16) -0.0118(17)
C31 0.0249(18) 0.0237(17) 0.029(2) -0.0119(15) -0.0016(16) -0.0056(15)
C32 0.031(2) 0.0275(18) 0.043(2) -0.0147(17) 0.0014(18) -0.0138(16)
C33 0.042(2) 0.041(2) 0.064(3) -0.028(2) -0.004(2) -0.019(2)
C34 0.039(2) 0.053(2) 0.091(4) -0.046(2) 0.006(2) -0.023(2)
C35 0.041(2) 0.055(2) 0.098(4) -0.047(3) 0.027(3) -0.030(2)
C36 0.037(2) 0.042(2) 0.070(3) -0.027(2) 0.021(2) -0.021(2)
C37 0.028(2) 0.0309(18) 0.053(3) -0.0229(18) 0.0105(18) -0.0170(16)
C38 0.034(2) 0.0300(18) 0.032(2) -0.0133(16) 0.0046(17) -0.0152(17)
C39 0.052(3) 0.042(2) 0.040(3) -0.010(2) -0.018(2) -0.008(2)
C40 0.062(3) 0.041(2) 0.041(2) -0.0243(19) 0.006(2) -0.024(2)
C41 0.045(3) 0.043(2) 0.028(2) -0.0071(19) 0.004(2) -0.016(2)
C42 0.055(3) 0.039(2) 0.042(2) -0.0232(18) 0.009(2) -0.026(2)
Li1 0.020 0.022 0.017 -0.005 0.001 -0.003
O1S 0.084(3) 0.112(4) 0.177(5) -0.063(3) -0.042(3) -0.008(3)
O2S 0.241(9) 0.182(7) 0.205(8) -0.033(5) 0.019(7) -0.105(6)
C1S 0.119(6) 0.230(7) 0.170(8) -0.106(6) -0.031(6) -0.079(6)
C2S 0.071(5) 0.109(5) 0.201(8) -0.050(4) -0.003(5) -0.018(4)
C3S 0.188(10) 0.226(11) 0.260(13) 0.011(8) 0.052(7) -0.037(9)
C4S 0.52(2) 0.227(10) 0.246(16) -0.047(9) 0.047(15) -0.266(11)
O4 0.071(5) 0.052(4) 0.034(4) -0.008(4) 0.021(4) -0.015(4)
O5 0.127(6) 0.080(6) 0.136(8) -0.061(5) 0.079(6) -0.038(5)
C43 0.040(5) 0.056(5) 0.030(5) -0.006(5) 0.000(4) -0.034(4)
C44 0.031(4) 0.072(4) 0.051(5) -0.038(4) -0.024(4) 0.007(4)
C45 0.084(6) 0.077(6) 0.054(6) -0.036(5) 0.004(5) -0.020(5)
C46 0.117(10) 0.113(11) 0.161(15) -0.073(9) 0.064(10) -0.065(9)
O4' 0.020(3) 0.024(3) 0.036(3) -0.010(2) -0.009(2) 0.001(2)
O5' 0.113(6) 0.058(4) 0.067(5) -0.019(3) 0.006(4) -0.040(4)
C43' 0.025(4) 0.030(4) 0.032(5) 0.009(4) 0.014(4) -0.001(3)
C44' 0.054(5) 0.058(4) 0.047(6) -0.022(4) 0.007(4) -0.019(4)
C45' 0.075(6) 0.059(4) 0.067(6) -0.035(4) 0.003(5) -0.027(4)
C46' 0.054(5) 0.032(4) 0.084(6) -0.021(4) 0.011(5) -0.028(4)

loop_
_atom_type_symbol
_atom_type_description
_atom_type_scat_dispersion_real
_atom_type_scat_dispersion_imag
_atom_type_scat_source
C C 0.0033 0.0016 'International Tables Vol C Tables 4.2.6.8 and 6.1.1.4'
H H 0.0000 0.0000 'International Tables Vol C Tables 4.2.6.8 and 6.1.1.4'
Br Br -0.2901 2.4595 'International Tables Vol C Tables 4.2.6.8 and 6.1.1.4'
Fe Fe 0.3463 0.8444 'International Tables Vol C Tables 4.2.6.8 and 6.1.1.4'
Li Li -0.0003 0.0001 'International Tables Vol C Tables 4.2.6.8 and 6.1.1.4'
N N 0.0061 0.0033 'International Tables Vol C Tables 4.2.6.8 and 6.1.1.4'
O O 0.0106 0.0060 'International Tables Vol C Tables 4.2.6.8 and 6.1.1.4'

loop_
_geom_angle_atom_site_label_1
_geom_angle_atom_site_label_2
_geom_angle_atom_site_label_3
_geom_angle
O1 Fe1 O2 111.89(11)
O1 Fe1 N2 116.35(12)
O2 Fe1 N2 80.74(11)
O1 Fe1 Br1 118.13(8)
O2 Fe1 Br1 110.08(8)
N2 Fe1 Br1 113.49(9)
O2 Fe2 O3 116.61(11)
O2 Fe2 N3 124.91(12)
O3 Fe2 N3 82.40(12)
O2 Fe2 Br2 108.84(8)
O3 Fe2 Br2 117.20(9)
N3 Fe2 Br2 105.05(8)
O2 Fe2 Li1 86.90(14)
O3 Fe2 Li1 31.81(14)
N3 Fe2 Li1 109.32(14)
Br2 Fe2 Li1 122.71(11)
C1 O1 Fe1 115.1(2)
C1 O1 Li1 102.1(3)
Fe1 O1 Li1 121.5(2)
C15 O2 Fe2 129.4(2)
C15 O2 Fe1 109.5(2)
Fe2 O2 Fe1 119.75(13)
C29 O3 Li1 136.3(3)
C29 O3 Fe2 107.6(2)
Li1 O3 Fe2 116.1(2)
C3 N1 C2 119.6(3)
C3 N1 Li1 132.8(3)
C2 N1 Li1 106.3(3)
C17 N2 C16 121.7(3)
C17 N2 Fe1 124.9(2)
C16 N2 Fe1 111.7(2)
C31 N3 C30 121.5(3)
C31 N3 Fe2 128.3(3)
C30 N3 Fe2 109.8(2)
O1 C1 C2 112.6(3)
O1 C1 Li1 46.5(2)
C2 C1 Li1 83.6(2)
N1 C2 C11 108.6(3)
N1 C2 C1 106.8(3)
C11 C2 C1 110.5(3)
N1 C2 C12 111.4(3)
C11 C2 C12 112.8(3)
C1 C2 C12 106.5(3)
N1 C3 C4 140.9(3)
N1 C3 C10 129.4(3)
C4 C3 C10 89.5(3)
C5 C4 C9 121.6(4)
C5 C4 C3 147.2(4)
C9 C4 C3 91.2(3)
C4 C5 C6 116.1(4)
C5 C6 C7 121.8(4)
C8 C7 C6 121.9(4)
C9 C8 C7 115.8(4)
C8 C9 C4 122.7(3)
C8 C9 C10 142.6(3)
C4 C9 C10 94.7(3)
C9 C10 C13 115.4(4)
C9 C10 C14 113.7(3)
C13 C10 C14 112.0(4)
C9 C10 C3 84.4(3)
C13 C10 C3 114.6(3)
C14 C10 C3 114.2(4)
O2 C15 C16 111.6(3)
N2 C16 C25 111.2(3)
N2 C16 C26 109.6(3)
C25 C16 C26 112.9(3)
N2 C16 C15 105.0(3)
C25 C16 C15 107.6(3)
C26 C16 C15 110.2(3)
N2 C17 C18 139.9(3)
N2 C17 C24 130.1(4)
C18 C17 C24 90.0(3)
C19 C18 C23 122.0(4)
C19 C18 C17 147.6(4)
C23 C18 C17 90.4(3)
C18 C19 C20 116.1(4)
C21 C20 C19 122.3(4)
C20 C21 C22 121.1(4)
C23 C22 C21 116.9(4)
C22 C23 C18 121.7(4)
C22 C23 C24 142.7(4)
C18 C23 C24 95.5(3)
C27 C24 C23 115.0(4)
C27 C24 C28 112.5(4)
C23 C24 C28 114.2(4)
C27 C24 C17 116.1(3)
C23 C24 C17 84.1(3)
C28 C24 C17 112.2(3)
O3 C29 C30 112.9(3)
N3 C30 C39 109.0(3)
N3 C30 C40 112.4(3)
C39 C30 C40 112.3(4)
N3 C30 C29 105.5(3)
C39 C30 C29 109.9(3)
C40 C30 C29 107.4(4)
N3 C31 C32 141.2(4)
N3 C31 C38 129.2(4)
C32 C31 C38 89.5(3)
C37 C32 C33 122.1(4)
C37 C32 C31 91.2(3)
C33 C32 C31 146.7(4)
C32 C33 C34 114.1(5)
C35 C34 C33 123.5(5)
C34 C35 C36 122.1(5)
C35 C36 C37 115.4(5)
C32 C37 C36 122.9(4)
C32 C37 C38 95.3(3)
C36 C37 C38 141.8(5)
C42 C38 C41 112.3(4)
C42 C38 C37 113.5(3)
C41 C38 C37 115.9(3)
C42 C38 C31 114.3(3)
C41 C38 C31 114.1(3)
C37 C38 C31 84.0(3)
O4' Li1 O3 109.0(3)
O4' Li1 O1 111.9(4)
O3 Li1 O1 109.0(3)
O4' Li1 O4 6.3(3)
O3 Li1 O4 111.6(3)
O1 Li1 O4 115.3(4)
O4' Li1 N1 121.4(3)
O3 Li1 N1 117.2(3)
O1 Li1 N1 85.6(2)
O4 Li1 N1 115.7(3)
O4' Li1 C1 139.2(4)
O3 Li1 C1 103.2(3)
O1 Li1 C1 31.36(15)
O4 Li1 C1 140.3(4)
N1 Li1 C1 59.95(18)
O4' Li1 Fe2 95.8(2)
O3 Li1 Fe2 32.06(13)
O1 Li1 Fe2 88.3(2)
O4 Li1 Fe2 101.0(3)
N1 Li1 Fe2 141.8(3)
C1 Li1 Fe2 98.4(2)
C1S O1S C2S 122.0(7)
C3S O2S C4S 121.8(13)
C3S C2S O1S 111.4(11)
C2S C3S O2S 111.8(13)
C44 O4 C43 115.0
C44 O4 Li1 123.2(4)
C43 O4 Li1 121.7(4)
C45 O5 C46 118.1
C45 C44 O4 147.0
C44 C45 O5 104.2
C44' O4' C43' 118.8
C44' O4' Li1 120.7(3)
C43' O4' Li1 119.5(3)
C45' O5' C46' 108.4
C45' C44' O4' 148.5
C44' C45' O5' 132.7

loop_
_geom_bond_atom_site_label_1
_geom_bond_atom_site_label_2
_geom_bond_distance
Br1 Fe1 2.4085(7)
Br2 Fe2 2.4469(7)
Fe1 O1 1.909(3)
Fe1 O2 2.009(2)
Fe1 N2 2.125(3)
Fe2 O2 1.924(3)
Fe2 O3 1.929(3)
Fe2 N3 2.122(3)
Fe2 Li1 3.262(6)
O1 C1 1.410(5)
O1 Li1 1.966(7)
O2 C15 1.407(5)
O3 C29 1.397(5)
O3 Li1 1.915(7)
N1 C3 1.261(5)
N1 C2 1.492(5)
N1 Li1 2.112(7)
N2 C17 1.261(5)
N2 C16 1.496(4)
N3 C31 1.268(5)
N3 C30 1.493(5)
C1 C2 1.528(5)
C1 Li1 2.650(7)
C2 C11 1.531(6)
C2 C12 1.536(6)
C3 C4 1.498(5)
C3 C10 1.548(5)
C4 C5 1.380(5)
C4 C9 1.389(5)
C5 C6 1.385(6)
C6 C7 1.395(6)
C7 C8 1.382(5)
C8 C9 1.373(5)
C9 C10 1.525(5)
C10 C13 1.530(6)
C10 C14 1.527(6)
C15 C16 1.529(6)
C16 C25 1.518(6)
C16 C26 1.529(5)
C17 C18 1.502(6)
C17 C24 1.554(5)
C18 C19 1.377(5)
C18 C23 1.397(5)
C19 C20 1.391(6)
C20 C21 1.390(6)
C21 C22 1.391(7)
C22 C23 1.375(6)
C23 C24 1.519(6)
C24 C27 1.512(6)
C24 C28 1.518(6)
C29 C30 1.533(6)
C30 C39 1.525(6)
C30 C40 1.524(6)
C31 C32 1.500(6)
C31 C38 1.553(6)
C32 C37 1.382(6)
C32 C33 1.390(6)
C33 C34 1.400(7)
C34 C35 1.365(8)
C35 C36 1.381(8)
C36 C37 1.380(6)
C37 C38 1.526(6)
C38 C42 1.527(6)
C38 C41 1.514(6)
Li1 O4' 1.885(8)
Li1 O4 1.992(9)
O1S C1S 1.417(10)
O1S C2S 1.427(11)
O2S C3S 1.486(16)
O2S C4S 1.457(15)
C2S C3S 1.365(17)
O4 C44 1.177(4)
O4 C43 1.299(4)
O5 C45 1.326(4)
O5 C46 1.373(4)
C44 C45 1.096(3)
O4' C44' 1.3127(19)
O4' C43' 1.412(2)
O5' C45' 1.476(2)
O5' C46' 1.615(2)
C44' C45' 1.2181(17)
